data_2205465
loop_
_publ_author_name
'Li, Yuling'
'Wang, Xiangshan'
'Zeng, Zhaosen'
'Shi, Daqing'
'Wei, Xianyong'
'Zong, Zhimin'

_publ_section_title
;
 Ethyl 6-amino-5-cyano-2-methyl-4-phenyl-4<i>H</i>-pyran-3-carboxylate
;
_journal_issue 4
_journal_name_full 'Acta Crystallographica Section E'
_journal_page_first o1115
_journal_page_last o1117
_journal_paper_doi 10.1107/S1600536805008858
_journal_volume 61
_journal_year 2005
_chemical_formula_moiety 'C16 H16 N2 O3'
_chemical_formula_sum 'C16 H16 N2 O3'
_chemical_formula_weight 284.31
_chemical_melting_point 466.0(10)
_chemical_name_systematic
;
Ethyl 6-amino-5-cyano-2-methyl-4-phenyl-4H-pyran-3-carboxylate
;
_space_group_IT_number 2
_symmetry_cell_setting triclinic
_symmetry_space_group_name_Hall '-P 1'
_symmetry_space_group_name_H-M 'P -1'
_atom_sites_solution_hydrogens geom
_atom_sites_solution_primary direct
_atom_sites_solution_secondary difmap
_cell_angle_alpha 107.047(3)
_cell_angle_beta 103.066(4)
_cell_angle_gamma 106.257(3)
_cell_formula_units_Z 2
_cell_length_a 8.1402(16)
_cell_length_b 9.3393(19)
_cell_length_c 11.206(2)
_cell_measurement_reflns_used 28
_cell_measurement_temperature 289(2)
_cell_measurement_theta_max 27.68
_cell_measurement_theta_min 3.45
_cell_volume 736.5(2)
_computing_cell_refinement XSCANS
_computing_data_collection 'XSCANS (Siemens, 1994)'
_computing_data_reduction 'SHELXTL (Sheldrick, 1997)'
_computing_molecular_graphics SHELXTL
_computing_publication_material SHELXTL
_computing_structure_refinement SHELXTL
_computing_structure_solution SHELXTL
_diffrn_ambient_temperature 289(2)
_diffrn_measured_fraction_theta_full 0.985
_diffrn_measured_fraction_theta_max 0.985
_diffrn_measurement_device_type 'Bruker P4'
_diffrn_measurement_method '\w scans'
_diffrn_radiation_monochromator graphite
_diffrn_radiation_source 'normal-focus sealed tube'
_diffrn_radiation_type MoK\a
_diffrn_radiation_wavelength 0.71073
_diffrn_reflns_av_R_equivalents 0.0346
_diffrn_reflns_av_sigmaI/netI 0.0464
_diffrn_reflns_limit_h_max 9
_diffrn_reflns_limit_h_min -9
_diffrn_reflns_limit_k_max 10
_diffrn_reflns_limit_k_min -11
_diffrn_reflns_limit_l_max 13
_diffrn_reflns_limit_l_min -7
_diffrn_reflns_number 3837
_diffrn_reflns_theta_full 25.00
_diffrn_reflns_theta_max 25.00
_diffrn_reflns_theta_min 2.46
_diffrn_standards_decay_% 2.83
_diffrn_standards_interval_count 97
_diffrn_standards_number 3
_exptl_absorpt_coefficient_mu 0.090
_exptl_absorpt_correction_type none
_exptl_crystal_colour colorless
_exptl_crystal_density_diffrn 1.282
_exptl_crystal_density_method 'not measured'
_exptl_crystal_description 'block '
_exptl_crystal_F_000 300
_exptl_crystal_size_max 0.44
_exptl_crystal_size_mid 0.24
_exptl_crystal_size_min 0.18
_refine_diff_density_max 0.152
_refine_diff_density_min -0.154
_refine_ls_extinction_coef 0.009(3)
_refine_ls_extinction_expression Fc^*^=kFc[1+0.001xFc^2^\l^3^/sin(2\q)]^-1/4^
_refine_ls_extinction_method SHELXL
_refine_ls_goodness_of_fit_ref 0.968
_refine_ls_hydrogen_treatment constr
_refine_ls_matrix_type full
_refine_ls_number_parameters 215
_refine_ls_number_reflns 2555
_refine_ls_number_restraints 6
_refine_ls_restrained_S_all 0.978
_refine_ls_R_factor_all 0.0616
_refine_ls_R_factor_gt 0.0436
_refine_ls_shift/su_max 0.000
_refine_ls_shift/su_mean 0.000
_refine_ls_structure_factor_coef Fsqd
_refine_ls_weighting_details 'calc w = 1/[\s^2^(Fo^2^)+(0.0560P)^2^] where P = (Fo^2^+2Fc^2^)/3'
_refine_ls_weighting_scheme calc
_refine_ls_wR_factor_gt 0.1020
_refine_ls_wR_factor_ref 0.1104
_reflns_number_gt 1859
_reflns_number_total 2555
_reflns_threshold_expression I>2\s(I)
_cod_data_source_file cv6466.cif
_cod_data_source_block I
_cod_depositor_comments
;
The following automatic conversions were performed:
'_symmetry_cell_setting' value 'Triclinic ' changed to 'triclinic'
according to '/home/saulius/struct/CIF-dictionaries/cif_core.dic'
dictionary named 'cif_core.dic' version 2.4.1 from 2010-06-29.

Automatic conversion script
Id: cif_fix_enum 1527 2010-12-29 10:47:43Z saulius 

The following automatic conversions were performed:

'_chemical_melting_point' value '465-467' was changed to '466.0(10)'
- the average value was taken and precision was estimated.

Automatic conversion script
Id: cif_fix_values 1646 2011-03-28 12:23:43Z adriana 

The following automatic conversions were performed:

'_chemical_melting_point' value '465-467' was changed to '466.0(10)'
- the average value was taken and precision was
estimated.

'_symmetry_cell_setting' value 'Triclinic ' changed to
'triclinic' according to
/home/saulius/struct/CIF-dictionaries/cif_core.dic dictionary named
'cif_core.dic' version 2.4.1 from 2010-06-29.

Automatic conversion script
Id: cif_fix_values 1715 2011-07-08 13:25:40Z adriana 
;
_cod_original_sg_symbol_H-M P-1
_cod_database_code 2205465
_cod_database_fobs_code 2205465

loop_
_symmetry_equiv_pos_as_xyz
'x, y, z'
'-x, -y, -z'

loop_
_atom_site_label
_atom_site_fract_x
_atom_site_fract_y
_atom_site_fract_z
_atom_site_U_iso_or_equiv
_atom_site_adp_type
_atom_site_calc_flag
_atom_site_refinement_flags
_atom_site_occupancy
_atom_site_disorder_assembly
_atom_site_disorder_group
_atom_site_type_symbol
O1 0.13498(15) 0.40090(13) 0.82664(11) 0.0524(3) Uani d . 1 . . O
O2 0.61798(16) 0.57641(16) 0.74546(13) 0.0703(4) Uani d D 1 . . O
O3 0.72773(17) 0.43183(15) 0.84284(14) 0.0697(4) Uani d . 1 . . O
N1 -0.0462(2) 0.2452(2) 0.89645(16) 0.0554(4) Uani d D 1 . . N
N2 0.1987(2) -0.0067(2) 0.98632(17) 0.0712(5) Uani d . 1 . . N
C1 0.1105(2) 0.27912(19) 0.87218(15) 0.0434(4) Uani d . 1 . . C
C2 0.2348(2) 0.20971(18) 0.88705(15) 0.0423(4) Uani d . 1 . . C
C3 0.3921(2) 0.24600(18) 0.83584(15) 0.0427(4) Uani d . 1 A . C
H3 0.5011 0.2584 0.9034 0.051 Uiso calc R 1 . . H
C4 0.4240(2) 0.40389(18) 0.81725(15) 0.0427(4) Uani d . 1 . . C
C5 0.3009(2) 0.47198(19) 0.81313(15) 0.0452(4) Uani d . 1 A . C
C6 0.3602(2) 0.10740(18) 0.70930(16) 0.0453(4) Uani d . 1 . . C
C7 0.4325(3) -0.0085(2) 0.7129(2) 0.0621(5) Uani d . 1 A . C
H7 0.5069 -0.0002 0.7929 0.075 Uiso calc R 1 . . H
C8 0.3947(3) -0.1382(2) 0.5970(3) 0.0783(7) Uani d . 1 . . C
H8 0.4433 -0.2165 0.6001 0.094 Uiso calc R 1 A . H
C9 0.2863(3) -0.1512(2) 0.4781(2) 0.0785(7) Uani d . 1 A . C
H9 0.2620 -0.2378 0.4009 0.094 Uiso calc R 1 . . H
C10 0.2146(3) -0.0372(2) 0.4738(2) 0.0750(6) Uani d . 1 . . C
H10 0.1411 -0.0457 0.3933 0.090 Uiso calc R 1 A . H
C11 0.2506(3) 0.0917(2) 0.58876(18) 0.0602(5) Uani d . 1 A . C
H11 0.2002 0.1688 0.5848 0.072 Uiso calc R 1 . . H
C12 0.3033(3) 0.6245(2) 0.7961(2) 0.0651(5) Uani d . 1 . . C
H12A 0.4256 0.6905 0.8106 0.078 Uiso calc R 1 A . H
H12B 0.2579 0.6813 0.8588 0.078 Uiso calc R 1 . . H
H12C 0.2281 0.6001 0.7078 0.078 Uiso calc R 1 . . H
C13 0.2111(2) 0.0898(2) 0.94084(16) 0.0490(5) Uani d . 1 . . C
C14 0.6038(2) 0.47212(19) 0.80435(16) 0.0482(4) Uani d . 1 A . C
C15 0.7911(6) 0.6809(6) 0.7451(6) 0.0668(17) Uani d PD 0.509(6) A 1 C
H15A 0.8935 0.6780 0.8072 0.080 Uiso calc PR 0.509(6) A 1 H
H15B 0.7983 0.7916 0.7687 0.080 Uiso calc PR 0.509(6) A 1 H
C16 0.7893(8) 0.6121(7) 0.6054(5) 0.0823(17) Uani d PD 0.509(6) A 1 C
H16A 0.7875 0.5043 0.5854 0.099 Uiso calc PR 0.509(6) A 1 H
H16B 0.8960 0.6780 0.5962 0.099 Uiso calc PR 0.509(6) A 1 H
H16C 0.6831 0.6101 0.5452 0.099 Uiso calc PR 0.509(6) A 1 H
C15' 0.7991(6) 0.6204(7) 0.7311(8) 0.0668(17) Uani d PD 0.491(6) A 2 C
H15C 0.8201 0.5246 0.6866 0.080 Uiso calc PR 0.491(6) A 2 H
H15D 0.8934 0.6806 0.8172 0.080 Uiso calc PR 0.491(6) A 2 H
C16' 0.7974(9) 0.7225(11) 0.6497(8) 0.116(3) Uani d PD 0.491(6) A 2 C
H16D 0.7072 0.6594 0.5636 0.139 Uiso calc PR 0.491(6) A 2 H
H16E 0.9147 0.7601 0.6406 0.139 Uiso calc PR 0.491(6) A 2 H
H16F 0.7694 0.8132 0.6928 0.139 Uiso calc PR 0.491(6) A 2 H
H1A -0.082 0.1677 0.9240 0.060 Uiso d D 1 . . H
H1B -0.110 0.3031 0.8846 0.066 Uiso d D 1 . . H

loop_
_atom_site_aniso_label
_atom_site_aniso_U_11
_atom_site_aniso_U_22
_atom_site_aniso_U_33
_atom_site_aniso_U_12
_atom_site_aniso_U_13
_atom_site_aniso_U_23
O1 0.0509(7) 0.0588(7) 0.0675(8) 0.0272(6) 0.0288(6) 0.0383(6)
O2 0.0559(8) 0.0828(9) 0.0798(9) 0.0127(7) 0.0297(7) 0.0484(8)
O3 0.0515(8) 0.0627(8) 0.0999(11) 0.0245(7) 0.0311(8) 0.0302(8)
N1 0.0530(10) 0.0606(10) 0.0755(11) 0.0279(8) 0.0349(9) 0.0406(9)
N2 0.0739(12) 0.0739(11) 0.1008(14) 0.0371(9) 0.0479(11) 0.0576(11)
C1 0.0486(10) 0.0439(9) 0.0418(10) 0.0165(8) 0.0189(8) 0.0198(8)
C2 0.0489(10) 0.0411(9) 0.0426(9) 0.0187(8) 0.0196(8) 0.0185(7)
C3 0.0430(10) 0.0457(9) 0.0422(9) 0.0183(7) 0.0150(8) 0.0185(8)
C4 0.0451(10) 0.0424(9) 0.0390(9) 0.0143(7) 0.0158(8) 0.0139(7)
C5 0.0461(10) 0.0466(9) 0.0462(10) 0.0150(8) 0.0188(8) 0.0217(8)
C6 0.0472(10) 0.0433(9) 0.0527(11) 0.0177(8) 0.0265(9) 0.0203(8)
C7 0.0743(13) 0.0550(11) 0.0727(14) 0.0310(10) 0.0367(11) 0.0300(10)
C8 0.1048(18) 0.0520(12) 0.1037(19) 0.0414(12) 0.0626(16) 0.0318(13)
C9 0.1038(18) 0.0530(13) 0.0736(16) 0.0199(12) 0.0512(14) 0.0099(12)
C10 0.0850(16) 0.0692(14) 0.0571(13) 0.0215(12) 0.0261(11) 0.0104(11)
C11 0.0687(13) 0.0598(12) 0.0521(12) 0.0283(10) 0.0224(10) 0.0157(10)
C12 0.0689(13) 0.0614(11) 0.0839(15) 0.0308(10) 0.0339(11) 0.0410(11)
C13 0.0503(11) 0.0516(10) 0.0551(11) 0.0229(8) 0.0260(9) 0.0240(9)
C14 0.0491(11) 0.0417(10) 0.0457(10) 0.0120(8) 0.0168(9) 0.0098(8)
C15 0.0599(16) 0.049(3) 0.083(2) 0.0015(19) 0.0304(13) 0.027(3)
C16 0.092(4) 0.075(4) 0.098(4) 0.029(3) 0.056(3) 0.040(3)
C15' 0.0599(16) 0.049(3) 0.083(2) 0.0015(19) 0.0304(13) 0.027(3)
C16' 0.093(4) 0.149(7) 0.158(7) 0.038(5) 0.068(5) 0.116(7)

loop_
_atom_type_symbol
_atom_type_description
_atom_type_scat_dispersion_real
_atom_type_scat_dispersion_imag
_atom_type_scat_source
C C 0.0033 0.0016 'International Tables Vol C Tables 4.2.6.8 and 6.1.1.4'
H H 0.0000 0.0000 'International Tables Vol C Tables 4.2.6.8 and 6.1.1.4'
N N 0.0061 0.0033 'International Tables Vol C Tables 4.2.6.8 and 6.1.1.4'
O O 0.0106 0.0060 'International Tables Vol C Tables 4.2.6.8 and 6.1.1.4'

loop_
_geom_angle_atom_site_label_1
_geom_angle_atom_site_label_2
_geom_angle_atom_site_label_3
_geom_angle
_geom_angle_publ_flag
C1 O1 C5 120.00(13) yes
C14 O2 C15 124.4(3) ?
C14 O2 C15' 108.3(3) ?
C15 O2 C15' 22.2(3) ?
C1 N1 H1A 121 ?
C1 N1 H1B 118 ?
H1A N1 H1B 121 ?
N1 C1 C2 128.72(16) ?
N1 C1 O1 110.20(15) ?
C2 C1 O1 121.08(14) yes
C1 C2 C13 120.04(15) ?
C1 C2 C3 121.71(14) yes
C13 C2 C3 118.01(14) ?
C4 C3 C2 109.47(13) yes
C4 C3 C6 112.36(13) ?
C2 C3 C6 111.12(12) ?
C4 C3 H3 107.9 ?
C2 C3 H3 107.9 ?
C6 C3 H3 107.9 ?
C5 C4 C14 124.63(16) ?
C5 C4 C3 122.26(14) yes
C14 C4 C3 113.11(14) ?
C4 C5 O1 121.34(15) yes
C4 C5 C12 131.25(15) ?
O1 C5 C12 107.41(14) ?
C7 C6 C11 118.47(16) ?
C7 C6 C3 121.08(16) ?
C11 C6 C3 120.38(15) ?
C6 C7 C8 120.2(2) ?
C6 C7 H7 119.9 ?
C8 C7 H7 119.9 ?
C9 C8 C7 120.5(2) ?
C9 C8 H8 119.7 ?
C7 C8 H8 119.7 ?
C10 C9 C8 119.68(19) ?
C10 C9 H9 120.2 ?
C8 C9 H9 120.2 ?
C9 C10 C11 120.2(2) ?
C9 C10 H10 119.9 ?
C11 C10 H10 119.9 ?
C6 C11 C10 121.0(2) ?
C6 C11 H11 119.5 ?
C10 C11 H11 119.5 ?
C5 C12 H12A 109.5 ?
C5 C12 H12B 109.5 ?
H12A C12 H12B 109.5 ?
C5 C12 H12C 109.5 ?
H12A C12 H12C 109.5 ?
H12B C12 H12C 109.5 ?
N2 C13 C2 177.45(19) ?
O3 C14 O2 122.38(16) ?
O3 C14 C4 121.80(17) ?
O2 C14 C4 115.80(16) ?
O2 C15 C16 104.7(4) ?
O2 C15 H15A 110.8 ?
C16 C15 H15A 110.8 ?
O2 C15 H15B 110.8 ?
C16 C15 H15B 110.8 ?
H15A C15 H15B 108.9 ?
O2 C15' C16' 105.3(4) ?
O2 C15' H15C 110.7 ?
C16' C15' H15C 110.7 ?
O2 C15' H15D 110.7 ?
C16' C15' H15D 110.7 ?
H15C C15' H15D 108.8 ?
C15' C16' H16D 109.5 ?
C15' C16' H16E 109.5 ?
H16D C16' H16E 109.5 ?
C15' C16' H16F 109.5 ?
H16D C16' H16F 109.5 ?
H16E C16' H16F 109.5 ?

loop_
_geom_bond_atom_site_label_1
_geom_bond_atom_site_label_2
_geom_bond_distance
_geom_bond_publ_flag
O1 C1 1.3612(18) yes
O1 C5 1.3915(18) yes
O2 C14 1.321(2) yes
O2 C15 1.474(3) yes
O2 C15' 1.475(3) yes
O3 C14 1.207(2) yes
N1 C1 1.335(2) yes
N1 H1A 0.87 ?
N1 H1B 0.87 ?
N2 C13 1.150(2) ?
C1 C2 1.352(2) yes
C2 C13 1.408(2) ?
C2 C3 1.513(2) yes
C3 C4 1.508(2) yes
C3 C6 1.524(2) ?
C3 H3 0.9800 ?
C4 C5 1.328(2) yes
C4 C14 1.482(2) ?
C5 C12 1.487(2) ?
C6 C7 1.375(2) ?
C6 C11 1.381(2) ?
C7 C8 1.392(3) ?
C7 H7 0.9300 ?
C8 C9 1.371(3) ?
C8 H8 0.9300 ?
C9 C10 1.358(3) ?
C9 H9 0.9300 ?
C10 C11 1.385(2) ?
C10 H10 0.9300 ?
C11 H11 0.9300 ?
C12 H12A 0.9600 ?
C12 H12B 0.9600 ?
C12 H12C 0.9600 ?
C15 C16 1.503(3) ?
C15 H15A 0.9700 ?
C15 H15B 0.9700 ?
C16 H16A 0.9600 ?
C16 H16B 0.9600 ?
C16 H16C 0.9600 ?
C15' C16' 1.502(3) ?
C15' H15C 0.9700 ?
C15' H15D 0.9700 ?
C16' H16D 0.9600 ?
C16' H16E 0.9600 ?
C16' H16F 0.9600 ?

loop_
_geom_hbond_atom_site_label_D
_geom_hbond_atom_site_label_H
_geom_hbond_atom_site_label_A
_geom_hbond_site_symmetry_A
_geom_hbond_distance_DH
_geom_hbond_distance_HA
_geom_hbond_distance_DA
_geom_hbond_angle_DHA
N1 H1B O3 1_455 0.87 2.08 2.949(2) 176
N1 H1A N2 2_557 0.87 2.17 3.022(2) 168

loop_
_geom_torsion_atom_site_label_1
_geom_torsion_atom_site_label_2
_geom_torsion_atom_site_label_3
_geom_torsion_atom_site_label_4
_geom_torsion
_geom_torsion_publ_flag
C5 O1 C1 N1 170.67(13) ?
C5 O1 C1 C2 -9.5(2) yes
N1 C1 C2 C13 -3.5(3) ?
O1 C1 C2 C13 176.68(14) ?
N1 C1 C2 C3 170.80(16) ?
O1 C1 C2 C3 -9.0(2) yes
C1 C2 C3 C4 20.6(2) yes
C13 C2 C3 C4 -164.94(14) ?
C1 C2 C3 C6 -104.05(17) ?
C13 C2 C3 C6 70.37(19) ?
C2 C3 C4 C5 -16.3(2) yes
C6 C3 C4 C5 107.65(17) ?
C2 C3 C4 C14 163.73(13) ?
C6 C3 C4 C14 -72.29(17) ?
C14 C4 C5 O1 -179.69(13) ?
C3 C4 C5 O1 0.4(2) yes
C14 C4 C5 C12 -0.1(3) ?
C3 C4 C5 C12 179.96(16) ?
C1 O1 C5 C4 14.0(2) yes
C1 O1 C5 C12 -165.66(14) ?
C4 C3 C6 C7 140.45(16) ?
C2 C3 C6 C7 -96.50(18) ?
C4 C3 C6 C11 -42.5(2) ?
C2 C3 C6 C11 80.55(19) ?
C11 C6 C7 C8 -0.1(3) ?
C3 C6 C7 C8 176.99(15) ?
C6 C7 C8 C9 0.5(3) ?
C7 C8 C9 C10 -0.4(3) ?
C8 C9 C10 C11 0.0(3) ?
C7 C6 C11 C10 -0.3(3) ?
C3 C6 C11 C10 -177.42(16) ?
C9 C10 C11 C6 0.4(3) ?
C1 C2 C13 N2 -154(4) ?
C3 C2 C13 N2 31(4) ?
C15 O2 C14 O3 -13.8(3) ?
C15' O2 C14 O3 3.3(4) ?
C15 O2 C14 C4 167.7(3) ?
C15' O2 C14 C4 -175.2(3) ?
C5 C4 C14 O3 159.91(17) ?
C3 C4 C14 O3 -20.1(2) ?
C5 C4 C14 O2 -21.6(2) ?
C3 C4 C14 O2 158.32(13) ?
C14 O2 C15 C16 108.7(5) ?
C15' O2 C15 C16 61.1(12) ?
C14 O2 C15' C16' 173.4(6) ?
C15 O2 C15' C16' -46.5(11) ?
